data_4070688
loop_
_publ_author_name
'Clapham, Sarah'
'Braunstein, Pierre'
'Boag, Neil M.'
'Welter, Richard'
'Chetcuti, Michael J.'

_publ_section_title
;
 Carbon&#x2212;Phosphorus Bond Cleavage in Allyldiphenylphosphine by a
 Heterobimetallic Ni&#xE5FB;Mo Complex and Formation of an Electronically
 Unsaturated NiMo2\m-Diphenylphosphido Cluster
;
_journal_issue 8
_journal_name_full Organometallics
_journal_page_first 1758
_journal_paper_doi 10.1021/om700946j
_journal_volume 27
_journal_year 2008
_chemical_formula_moiety 'C35 H35 Mo2 Ni O3 P'
_chemical_formula_sum 'C35 H35 Mo2 Ni O3 P'
_chemical_formula_weight 785.19
_chemical_name_systematic
; 
 ? 
;
_space_group_IT_number 15
_symmetry_cell_setting monoclinic
_symmetry_space_group_name_Hall '-C 2yc'
_symmetry_space_group_name_H-M 'C 1 2/c 1'
_atom_sites_solution_hydrogens geom
_atom_sites_solution_primary direct
_atom_sites_solution_secondary difmap
_audit_creation_method SHELXL-97
_cell_angle_alpha 90.00
_cell_angle_beta 92.03(5)
_cell_angle_gamma 90.00
_cell_formula_units_Z 8
_cell_length_a 42.922(5)
_cell_length_b 14.0273(10)
_cell_length_c 10.2398(10)
_cell_measurement_reflns_used 16104
_cell_measurement_temperature 173(2)
_cell_measurement_theta_max 30.034
_cell_measurement_theta_min 0.998
_cell_volume 6161.3(11)
_computing_cell_refinement 'Denzo (Nonius B.V., 1998)'
_computing_data_collection 'Collect (Nonius B.V., 1998)'
_computing_data_reduction 'Denzo (Nonius B.V., 1998)'
_computing_molecular_graphics 'PLATON 98 (Spek, 1998)'
_computing_publication_material 'SHELXL-97 (Sheldrick, 1997)'
_computing_structure_refinement 'SHELXL-97 (Sheldrick, 1997)'
_computing_structure_solution 'SHELXS-97 (Sheldrick, 1997)'
_diffrn_ambient_temperature 173(2)
_diffrn_measured_fraction_theta_full 0.997
_diffrn_measured_fraction_theta_max 0.997
_diffrn_measurement_device_type KappaCCD
_diffrn_measurement_method '\p scans'
_diffrn_radiation_monochromator graphite
_diffrn_radiation_source 'fine-focus sealed tube'
_diffrn_radiation_type MoK\a
_diffrn_radiation_wavelength 0.71073
_diffrn_reflns_av_R_equivalents 0.0000
_diffrn_reflns_av_sigmaI/netI 0.0797
_diffrn_reflns_limit_h_max 60
_diffrn_reflns_limit_h_min -60
_diffrn_reflns_limit_k_max 19
_diffrn_reflns_limit_k_min 0
_diffrn_reflns_limit_l_max 14
_diffrn_reflns_limit_l_min 0
_diffrn_reflns_number 8995
_diffrn_reflns_theta_full 30.02
_diffrn_reflns_theta_max 30.02
_diffrn_reflns_theta_min 2.03
_exptl_absorpt_coefficient_mu 1.493
_exptl_absorpt_correction_type none
_exptl_crystal_colour red
_exptl_crystal_density_diffrn 1.693
_exptl_crystal_density_method 'not measured'
_exptl_crystal_description prism
_exptl_crystal_F_000 3168
_exptl_crystal_size_max 0.10
_exptl_crystal_size_mid 0.10
_exptl_crystal_size_min 0.10
_refine_diff_density_max 0.730
_refine_diff_density_min -1.176
_refine_diff_density_rms 0.102
_refine_ls_extinction_coef 0.00021(6)
_refine_ls_extinction_expression Fc^*^=kFc[1+0.001xFc^2^\l^3^/sin(2\q)]^-1/4^
_refine_ls_extinction_method SHELXL
_refine_ls_goodness_of_fit_ref 1.000
_refine_ls_hydrogen_treatment constr
_refine_ls_matrix_type full
_refine_ls_number_parameters 374
_refine_ls_number_reflns 8995
_refine_ls_number_restraints 0
_refine_ls_restrained_S_all 1.000
_refine_ls_R_factor_all 0.0593
_refine_ls_R_factor_gt 0.0394
_refine_ls_shift/su_max 0.001
_refine_ls_shift/su_mean 0.000
_refine_ls_structure_factor_coef Fsqd
_refine_ls_weighting_details 'calc w=1/[\s^2^(Fo^2^)+(0.0293P)^2^+0.0000P] where P=(Fo^2^+2Fc^2^)/3'
_refine_ls_weighting_scheme calc
_refine_ls_wR_factor_gt 0.0909
_refine_ls_wR_factor_ref 0.0975
_reflns_number_gt 7054
_reflns_number_total 8995
_reflns_threshold_expression >2sigma(I)
_cod_data_source_file om700946j-file002.cif
_cod_data_source_block pbr57
_cod_original_cell_volume 6161.3(10)
_cod_original_sg_symbol_Hall 'C 2yc'
_cod_original_sg_symbol_H-M 'C 2/c'
_cod_database_code 4070688

loop_
_symmetry_equiv_pos_as_xyz
'x, y, z'
'-x, y, -z+1/2'
'x+1/2, y+1/2, z'
'-x+1/2, y+1/2, -z+1/2'
'-x, -y, -z'
'x, -y, z-1/2'
'-x+1/2, -y+1/2, -z'
'x+1/2, -y+1/2, z-1/2'

loop_
_atom_site_label
_atom_site_type_symbol
_atom_site_fract_x
_atom_site_fract_y
_atom_site_fract_z
_atom_site_U_iso_or_equiv
_atom_site_adp_type
_atom_site_occupancy
_atom_site_symmetry_multiplicity
_atom_site_calc_flag
Mo1 Mo 0.137797(5) 0.268658(16) 0.60076(2) 0.01916(7) Uani 1 1 d
Mo2 Mo 0.115408(5) 0.197842(17) 0.82233(2) 0.02240(7) Uani 1 1 d
Ni Ni 0.176036(8) 0.23430(3) 0.80316(3) 0.02048(9) Uani 1 1 d
P P 0.085730(17) 0.28854(5) 0.66758(7) 0.02298(15) Uani 1 1 d
O1 O 0.16272(6) 0.45461(17) 0.7347(2) 0.0438(6) Uani 1 1 d
O2 O 0.13122(6) 0.3794(2) 0.9877(3) 0.0507(7) Uani 1 1 d
O3 O 0.16046(5) 0.06227(14) 0.6724(2) 0.0281(4) Uani 1 1 d
C1 C 0.15471(6) 0.38020(19) 0.6989(2) 0.02048(9) Uani 1 1 d
C2 C 0.12732(8) 0.3139(2) 0.9224(3) 0.0357(7) Uani 1 1 d
C3 C 0.15332(6) 0.14241(19) 0.7044(3) 0.0220(5) Uani 1 1 d
C4 C 0.16551(19) 0.2164(5) 0.4286(4) 0.092(2) Uani 1 1 d
H4 H 0.1796 0.1647 0.4415 0.110 Uiso 1 1 calc
C5 C 0.17243(11) 0.3105(5) 0.4420(4) 0.0701(16) Uani 1 1 d
H5 H 0.1922 0.3369 0.4655 0.084 Uiso 1 1 calc
C6 C 0.14571(16) 0.3597(3) 0.4153(4) 0.0728(17) Uani 1 1 d
H6 H 0.1436 0.4271 0.4177 0.087 Uiso 1 1 calc
C7 C 0.12278(11) 0.2981(6) 0.3851(4) 0.085(2) Uani 1 1 d
H7 H 0.1018 0.3141 0.3620 0.102 Uiso 1 1 calc
C8 C 0.1347(2) 0.2098(5) 0.3932(4) 0.108(3) Uani 1 1 d
H8 H 0.1235 0.1524 0.3771 0.129 Uiso 1 1 calc
C9 C 0.11069(10) 0.1276(3) 1.0292(4) 0.0578(11) Uani 1 1 d
H9 H 0.1229 0.1490 1.1026 0.069 Uiso 1 1 calc
C10 C 0.11869(9) 0.0580(3) 0.9448(5) 0.0543(12) Uani 1 1 d
H10 H 0.1375 0.0222 0.9509 0.065 Uiso 1 1 calc
C11 C 0.09506(10) 0.0465(2) 0.8466(4) 0.0519(11) Uani 1 1 d
H11 H 0.0950 0.0029 0.7756 0.062 Uiso 1 1 calc
C12 C 0.07099(8) 0.1145(3) 0.8763(4) 0.0435(9) Uani 1 1 d
H12 H 0.0519 0.1247 0.8285 0.052 Uiso 1 1 calc
C13 C 0.08136(9) 0.1623(3) 0.9894(4) 0.0473(9) Uani 1 1 d
H13 H 0.0702 0.2108 1.0325 0.057 Uiso 1 1 calc
C14 C 0.20893(7) 0.3149(2) 0.9283(3) 0.0266(6) Uani 1 1 d
C15 C 0.22177(6) 0.2948(2) 0.8055(3) 0.0235(5) Uani 1 1 d
C16 C 0.22316(6) 0.19287(19) 0.7903(3) 0.0210(5) Uani 1 1 d
C17 C 0.21039(6) 0.1504(2) 0.9014(3) 0.0223(5) Uani 1 1 d
C18 C 0.20109(6) 0.2262(2) 0.9865(3) 0.0255(6) Uani 1 1 d
C19 C 0.20614(8) 0.4108(2) 0.9910(3) 0.0410(8) Uani 1 1 d
H19A H 0.2267 0.4318 1.0241 0.062 Uiso 1 1 calc
H19B H 0.1919 0.4067 1.0636 0.062 Uiso 1 1 calc
H19C H 0.1980 0.4567 0.9263 0.062 Uiso 1 1 calc
C20 C 0.23503(7) 0.3674(2) 0.7151(4) 0.0387(8) Uani 1 1 d
H20A H 0.2206 0.4213 0.7055 0.058 Uiso 1 1 calc
H20B H 0.2380 0.3382 0.6294 0.058 Uiso 1 1 calc
H20C H 0.2552 0.3899 0.7513 0.058 Uiso 1 1 calc
C21 C 0.23659(7) 0.1397(2) 0.6774(3) 0.0305(6) Uani 1 1 d
H21A H 0.2584 0.1233 0.6987 0.046 Uiso 1 1 calc
H21B H 0.2355 0.1800 0.5992 0.046 Uiso 1 1 calc
H21C H 0.2246 0.0812 0.6610 0.046 Uiso 1 1 calc
C22 C 0.20739(7) 0.0449(2) 0.9240(3) 0.0329(7) Uani 1 1 d
H22A H 0.2012 0.0134 0.8416 0.049 Uiso 1 1 calc
H22B H 0.1916 0.0332 0.9887 0.049 Uiso 1 1 calc
H22C H 0.2275 0.0192 0.9562 0.049 Uiso 1 1 calc
C23 C 0.18875(8) 0.2154(3) 1.1213(3) 0.0424(9) Uani 1 1 d
H23A H 0.2059 0.2218 1.1863 0.064 Uiso 1 1 calc
H23B H 0.1791 0.1525 1.1296 0.064 Uiso 1 1 calc
H23C H 0.1732 0.2650 1.1359 0.064 Uiso 1 1 calc
C24 C 0.07059(6) 0.4059(2) 0.7077(3) 0.0236(5) Uani 1 1 d
C25 C 0.07995(8) 0.4863(2) 0.6412(3) 0.0379(8) Uani 1 1 d
H25 H 0.0948 0.4804 0.5749 0.045 Uiso 1 1 calc
C26 C 0.06795(9) 0.5757(2) 0.6702(4) 0.0456(9) Uani 1 1 d
H26 H 0.0746 0.6301 0.6233 0.055 Uiso 1 1 calc
C27 C 0.04678(8) 0.5859(2) 0.7655(3) 0.0387(8) Uani 1 1 d
H27 H 0.0386 0.6470 0.7845 0.046 Uiso 1 1 calc
C28 C 0.03739(10) 0.5068(3) 0.8339(4) 0.0503(10) Uani 1 1 d
H28 H 0.0226 0.5133 0.9001 0.060 Uiso 1 1 calc
C29 C 0.04958(9) 0.4182(2) 0.8060(3) 0.0432(9) Uani 1 1 d
H29 H 0.0434 0.3645 0.8553 0.052 Uiso 1 1 calc
C30 C 0.05284(6) 0.2348(2) 0.5756(3) 0.0271(6) Uani 1 1 d
C31 C 0.02508(7) 0.2831(2) 0.5481(3) 0.0295(6) Uani 1 1 d
H31 H 0.0226 0.3463 0.5794 0.035 Uiso 1 1 calc
C32 C 0.00098(8) 0.2410(3) 0.4761(4) 0.0387(8) Uani 1 1 d
H32 H -0.0176 0.2758 0.4574 0.046 Uiso 1 1 calc
C33 C 0.00375(8) 0.1487(3) 0.4313(4) 0.0473(9) Uani 1 1 d
H33 H -0.0129 0.1195 0.3822 0.057 Uiso 1 1 calc
C34 C 0.03082(9) 0.0999(3) 0.4587(5) 0.0626(13) Uani 1 1 d
H34 H 0.0329 0.0363 0.4285 0.075 Uiso 1 1 calc
C35 C 0.05521(8) 0.1418(3) 0.5295(4) 0.0488(10) Uani 1 1 d
H35 H 0.0738 0.1066 0.5470 0.059 Uiso 1 1 calc

loop_
_atom_site_aniso_label
_atom_site_aniso_U_11
_atom_site_aniso_U_22
_atom_site_aniso_U_33
_atom_site_aniso_U_23
_atom_site_aniso_U_13
_atom_site_aniso_U_12
Mo1 0.02108(12) 0.01974(12) 0.01668(11) 0.00142(8) 0.00090(8) 0.00077(9)
Mo2 0.01838(12) 0.02194(13) 0.02716(13) 0.00876(9) 0.00474(9) 0.00155(9)
Ni 0.01980(17) 0.02475(19) 0.01689(16) -0.00173(13) 0.00081(12) -0.00091(13)
P 0.0204(3) 0.0206(3) 0.0278(4) 0.0023(3) -0.0012(3) 0.0012(3)
O1 0.0546(16) 0.0335(13) 0.0432(14) -0.0094(11) -0.0003(11) -0.0101(11)
O2 0.0464(15) 0.0572(17) 0.0487(15) -0.0189(13) 0.0056(12) -0.0034(13)
O3 0.0338(11) 0.0202(10) 0.0303(11) -0.0044(8) 0.0004(9) 0.0015(8)
C1 0.01980(17) 0.02475(19) 0.01689(16) -0.00173(13) 0.00081(12) -0.00091(13)
C2 0.0363(18) 0.0376(19) 0.0332(17) 0.0039(14) 0.0015(13) -0.0047(14)
C3 0.0217(13) 0.0215(13) 0.0228(13) -0.0005(10) 0.0011(10) 0.0012(10)
C4 0.159(6) 0.095(4) 0.022(2) 0.017(2) 0.033(3) 0.088(4)
C5 0.050(2) 0.137(5) 0.0244(18) -0.010(2) 0.0155(17) -0.032(3)
C6 0.146(5) 0.033(2) 0.042(2) 0.0160(17) 0.044(3) 0.017(3)
C7 0.047(3) 0.185(7) 0.0236(19) 0.032(3) -0.0029(17) -0.003(3)
C8 0.229(9) 0.078(4) 0.0172(19) -0.015(2) 0.018(3) -0.089(5)
C9 0.057(3) 0.075(3) 0.041(2) 0.025(2) 0.0041(18) -0.016(2)
C10 0.038(2) 0.045(2) 0.081(3) 0.043(2) 0.012(2) 0.0066(17)
C11 0.077(3) 0.0231(17) 0.058(2) 0.0047(16) 0.031(2) -0.0174(17)
C12 0.0263(16) 0.042(2) 0.063(2) 0.0218(18) 0.0038(15) -0.0107(14)
C13 0.042(2) 0.047(2) 0.054(2) 0.0072(18) 0.0259(17) -0.0048(17)
C14 0.0235(14) 0.0284(16) 0.0276(14) -0.0095(11) -0.0050(11) 0.0012(11)
C15 0.0212(13) 0.0212(13) 0.0279(14) 0.0000(11) -0.0009(11) -0.0014(10)
C16 0.0203(12) 0.0229(13) 0.0200(12) -0.0021(10) 0.0031(10) 0.0003(10)
C17 0.0205(13) 0.0251(14) 0.0214(13) 0.0037(10) 0.0002(10) 0.0036(10)
C18 0.0209(13) 0.0371(17) 0.0183(12) -0.0018(11) -0.0012(10) 0.0050(11)
C19 0.0364(18) 0.0391(19) 0.047(2) -0.0239(15) -0.0087(15) 0.0028(14)
C20 0.0306(16) 0.0307(17) 0.055(2) 0.0094(15) 0.0034(14) -0.0036(13)
C21 0.0291(15) 0.0329(16) 0.0297(15) -0.0051(12) 0.0073(12) 0.0050(12)
C22 0.0318(16) 0.0269(16) 0.0400(17) 0.0118(13) 0.0016(13) 0.0049(12)
C23 0.0354(18) 0.076(3) 0.0158(14) 0.0011(15) 0.0032(12) 0.0119(17)
C24 0.0241(13) 0.0241(14) 0.0223(13) 0.0031(10) -0.0024(10) 0.0019(11)
C25 0.0421(18) 0.0274(16) 0.045(2) 0.0077(14) 0.0154(15) 0.0038(14)
C26 0.060(2) 0.0229(16) 0.054(2) 0.0099(15) 0.0139(18) 0.0101(15)
C27 0.0447(19) 0.0307(17) 0.0406(19) -0.0063(14) 0.0001(15) 0.0104(14)
C28 0.063(3) 0.047(2) 0.043(2) -0.0069(17) 0.0231(18) 0.0087(19)
C29 0.062(2) 0.0338(18) 0.0348(18) 0.0028(14) 0.0207(16) 0.0013(16)
C30 0.0195(13) 0.0289(15) 0.0328(15) -0.0010(12) 0.0001(11) 0.0020(11)
C31 0.0249(14) 0.0291(16) 0.0345(16) -0.0002(12) 0.0004(12) 0.0017(12)
C32 0.0238(15) 0.048(2) 0.044(2) -0.0046(16) -0.0026(14) 0.0031(14)
C33 0.0261(16) 0.059(2) 0.056(2) -0.0225(19) -0.0031(15) -0.0047(16)
C34 0.036(2) 0.048(2) 0.103(4) -0.043(2) -0.006(2) 0.0044(17)
C35 0.0280(17) 0.042(2) 0.076(3) -0.0235(19) -0.0087(17) 0.0086(15)

loop_
_atom_type_symbol
_atom_type_description
_atom_type_scat_dispersion_real
_atom_type_scat_dispersion_imag
_atom_type_scat_source
Mo Mo -1.6832 0.6857 'International Tables Vol C Tables 4.2.6.8 and 6.1.1.4'
Ni Ni 0.3393 1.1124 'International Tables Vol C Tables 4.2.6.8 and 6.1.1.4'
P P 0.1023 0.0942 'International Tables Vol C Tables 4.2.6.8 and 6.1.1.4'
O O 0.0106 0.0060 'International Tables Vol C Tables 4.2.6.8 and 6.1.1.4'
C C 0.0033 0.0016 'International Tables Vol C Tables 4.2.6.8 and 6.1.1.4'
H H 0.0000 0.0000 'International Tables Vol C Tables 4.2.6.8 and 6.1.1.4'

loop_
_geom_angle_atom_site_label_1
_geom_angle_atom_site_label_2
_geom_angle_atom_site_label_3
_geom_angle
C1 Mo1 C3 107.29(11)
C1 Mo1 C8 140.03(14)
C3 Mo1 C8 99.7(2)
C1 Mo1 C4 117.0(3)
C3 Mo1 C4 87.47(13)
C8 Mo1 C4 34.8(2)
C1 Mo1 C7 115.3(2)
C3 Mo1 C7 133.3(2)
C8 Mo1 C7 33.9(2)
C4 Mo1 C7 57.02(18)
C1 Mo1 C5 85.61(15)
C3 Mo1 C5 110.99(18)
C8 Mo1 C5 56.99(19)
C4 Mo1 C5 34.3(2)
C7 Mo1 C5 56.58(16)
C1 Mo1 C6 85.36(16)
C3 Mo1 C6 143.27(14)
C8 Mo1 C6 56.10(17)
C4 Mo1 C6 56.62(16)
C7 Mo1 C6 33.50(19)
C5 Mo1 C6 34.03(18)
C1 Mo1 P 95.32(8)
C3 Mo1 P 103.41(8)
C8 Mo1 P 106.6(3)
C4 Mo1 P 141.4(2)
C7 Mo1 P 91.20(13)
C5 Mo1 P 143.65(16)
C6 Mo1 P 109.70(16)
C1 Mo1 Ni 62.63(8)
C3 Mo1 Ni 44.94(7)
C8 Mo1 Ni 132.8(3)
C4 Mo1 Ni 102.77(16)
C7 Mo1 Ni 157.64(12)
C5 Mo1 Ni 101.57(12)
C6 Mo1 Ni 129.55(18)
P Mo1 Ni 111.09(3)
C1 Mo1 Mo2 89.95(7)
C3 Mo1 Mo2 52.74(7)
C8 Mo1 Mo2 130.01(12)
C4 Mo1 Mo2 138.22(14)
C7 Mo1 Mo2 140.89(13)
C5 Mo1 Mo2 160.76(14)
C6 Mo1 Mo2 163.92(13)
P Mo1 Mo2 55.38(4)
Ni Mo1 Mo2 60.050(16)
C2 Mo2 C3 113.06(12)
C2 Mo2 C11 142.22(14)
C3 Mo2 C11 91.38(12)
C2 Mo2 C12 119.33(14)
C3 Mo2 C12 125.62(13)
C11 Mo2 C12 36.40(14)
C2 Mo2 C10 113.82(16)
C3 Mo2 C10 88.07(13)
C11 Mo2 C10 35.42(15)
C12 Mo2 C10 58.81(13)
C2 Mo2 C13 87.33(14)
C3 Mo2 C13 144.84(12)
C11 Mo2 C13 58.56(14)
C12 Mo2 C13 34.86(14)
C10 Mo2 C13 56.99(14)
C2 Mo2 C9 84.69(15)
C3 Mo2 C9 115.78(14)
C11 Mo2 C9 58.23(16)
C12 Mo2 C9 58.42(14)
C10 Mo2 C9 33.66(16)
C13 Mo2 C9 34.63(15)
C2 Mo2 P 91.57(10)
C3 Mo2 P 102.29(7)
C11 Mo2 P 111.65(12)
C12 Mo2 P 90.17(9)
C10 Mo2 P 146.44(11)
C13 Mo2 P 105.56(10)
C9 Mo2 P 140.03(12)
C2 Mo2 Ni 69.26(10)
C3 Mo2 Ni 44.38(7)
C11 Mo2 Ni 123.88(11)
C12 Mo2 Ni 157.94(9)
C10 Mo2 Ni 99.24(10)
C13 Mo2 Ni 136.92(11)
C9 Mo2 Ni 105.20(11)
P Mo2 Ni 110.54(3)
C2 Mo2 Mo1 92.26(9)
C3 Mo2 Mo1 51.23(7)
C11 Mo2 Mo1 125.33(10)
C12 Mo2 Mo1 135.19(10)
C10 Mo2 Mo1 138.55(11)
C13 Mo2 Mo1 161.23(10)
C9 Mo2 Mo1 163.91(11)
P Mo2 Mo1 55.68(2)
Ni Mo2 Mo1 59.16(4)
C3 Ni C16 104.84(11)
C3 Ni C17 102.32(11)
C16 Ni C17 39.03(10)
C3 Ni C18 132.04(12)
C16 Ni C18 65.56(11)
C17 Ni C18 39.63(10)
C3 Ni C15 137.16(11)
C16 Ni C15 39.57(10)
C17 Ni C15 65.83(11)
C18 Ni C15 65.00(11)
C3 Ni C14 167.66(11)
C16 Ni C14 65.11(11)
C17 Ni C14 65.41(11)
C18 Ni C14 38.50(11)
C15 Ni C14 38.28(11)
C3 Ni C1 99.07(10)
C16 Ni C1 122.83(10)
C17 Ni C1 155.37(10)
C18 Ni C1 126.32(10)
C15 Ni C1 90.13(10)
C14 Ni C1 92.67(10)
C3 Ni Mo1 53.82(8)
C16 Ni Mo1 124.81(8)
C17 Ni Mo1 151.48(8)
C18 Ni Mo1 168.47(8)
C15 Ni Mo1 118.76(8)
C14 Ni Mo1 137.33(8)
C1 Ni Mo1 45.51(6)
C3 Ni Mo2 54.67(8)
C16 Ni Mo2 152.97(8)
C17 Ni Mo2 121.64(8)
C18 Ni Mo2 112.82(9)
C15 Ni Mo2 166.80(8)
C14 Ni Mo2 131.87(8)
C1 Ni Mo2 80.97(6)
Mo1 Ni Mo2 60.79(3)
C24 P C30 102.31(13)
C24 P Mo2 121.47(9)
C30 P Mo2 120.65(10)
C24 P Mo1 121.16(9)
C30 P Mo1 121.27(10)
Mo2 P Mo1 68.94(3)
O1 C1 Mo1 166.8(2)
O1 C1 Ni 120.7(2)
Mo1 C1 Ni 71.86(9)
O2 C2 Mo2 172.3(3)
O3 C3 Ni 130.3(2)
O3 C3 Mo1 134.8(2)
Ni C3 Mo1 81.24(10)
O3 C3 Mo2 132.4(2)
Ni C3 Mo2 80.95(10)
Mo1 C3 Mo2 76.03(9)
C5 C4 C8 107.4(5)
C5 C4 Mo1 74.2(2)
C8 C4 Mo1 72.5(3)
C5 C4 H4 126.3
C8 C4 H4 126.3
Mo1 C4 H4 118.9
C6 C5 C4 107.1(5)
C6 C5 Mo1 73.3(2)
C4 C5 Mo1 71.4(3)
C6 C5 H5 126.5
C4 C5 H5 126.5
Mo1 C5 H5 120.7
C7 C6 C5 109.1(5)
C7 C6 Mo1 72.9(2)
C5 C6 Mo1 72.7(2)
C7 C6 H6 125.4
C5 C6 H6 125.4
Mo1 C6 H6 120.6
C6 C7 C8 107.9(5)
C6 C7 Mo1 73.6(2)
C8 C7 Mo1 71.5(3)
C6 C7 H7 126.1
C8 C7 H7 126.1
Mo1 C7 H7 120.6
C7 C8 C4 108.5(5)
C7 C8 Mo1 74.5(3)
C4 C8 Mo1 72.7(3)
C7 C8 H8 125.7
C4 C8 H8 125.7
Mo1 C8 H8 118.8
C10 C9 C13 108.1(4)
C10 C9 Mo2 72.3(2)
C13 C9 Mo2 72.3(2)
C10 C9 H9 125.9
C13 C9 H9 125.9
Mo2 C9 H9 121.2
C9 C10 C11 110.1(4)
C9 C10 Mo2 74.0(2)
C11 C10 Mo2 71.63(19)
C9 C10 H10 124.9
C11 C10 H10 124.9
Mo2 C10 H10 121.0
C10 C11 C12 106.0(4)
C10 C11 Mo2 73.0(2)
C12 C11 Mo2 72.07(18)
C10 C11 H11 127.0
C12 C11 H11 127.0
Mo2 C11 H11 119.9
C13 C12 C11 106.4(3)
C13 C12 Mo2 73.47(19)
C11 C12 Mo2 71.53(18)
C13 C12 H12 126.8
C11 C12 H12 126.8
Mo2 C12 H12 120.1
C12 C13 C9 109.4(4)
C12 C13 Mo2 71.67(19)
C9 C13 Mo2 73.0(2)
C12 C13 H13 125.3
C9 C13 H13 125.3
Mo2 C13 H13 121.6
C15 C14 C18 107.6(2)
C15 C14 C19 126.7(3)
C18 C14 C19 125.5(3)
C15 C14 Ni 68.97(16)
C18 C14 Ni 68.70(16)
C19 C14 Ni 131.0(2)
C14 C15 C16 108.2(2)
C14 C15 C20 125.4(3)
C16 C15 C20 126.1(3)
C14 C15 Ni 72.75(16)
C16 C15 Ni 69.29(15)
C20 C15 Ni 129.1(2)
C17 C16 C15 108.2(2)
C17 C16 C21 125.4(2)
C15 C16 C21 126.4(2)
C17 C16 Ni 70.49(15)
C15 C16 Ni 71.14(15)
C21 C16 Ni 125.2(2)
C16 C17 C18 107.5(2)
C16 C17 C22 125.2(3)
C18 C17 C22 127.3(3)
C16 C17 Ni 70.48(15)
C18 C17 Ni 70.95(15)
C22 C17 Ni 124.0(2)
C14 C18 C17 108.4(2)
C14 C18 C23 124.6(3)
C17 C18 C23 126.6(3)
C14 C18 Ni 72.80(16)
C17 C18 Ni 69.43(15)
C23 C18 Ni 129.1(2)
C14 C19 H19A 109.5
C14 C19 H19B 109.5
H19A C19 H19B 109.5
C14 C19 H19C 109.5
H19A C19 H19C 109.5
H19B C19 H19C 109.5
C15 C20 H20A 109.5
C15 C20 H20B 109.5
H20A C20 H20B 109.5
C15 C20 H20C 109.5
H20A C20 H20C 109.5
H20B C20 H20C 109.5
C16 C21 H21A 109.5
C16 C21 H21B 109.5
H21A C21 H21B 109.5
C16 C21 H21C 109.5
H21A C21 H21C 109.5
H21B C21 H21C 109.5
C17 C22 H22A 109.5
C17 C22 H22B 109.5
H22A C22 H22B 109.5
C17 C22 H22C 109.5
H22A C22 H22C 109.5
H22B C22 H22C 109.5
C18 C23 H23A 109.5
C18 C23 H23B 109.5
H23A C23 H23B 109.5
C18 C23 H23C 109.5
H23A C23 H23C 109.5
H23B C23 H23C 109.5
C25 C24 C29 117.6(3)
C25 C24 P 120.9(2)
C29 C24 P 121.5(2)
C24 C25 C26 120.8(3)
C24 C25 H25 119.6
C26 C25 H25 119.6
C27 C26 C25 120.5(3)
C27 C26 H26 119.7
C25 C26 H26 119.7
C26 C27 C28 119.5(3)
C26 C27 H27 120.2
C28 C27 H27 120.2
C27 C28 C29 119.9(3)
C27 C28 H28 120.1
C29 C28 H28 120.1
C28 C29 C24 121.5(3)
C28 C29 H29 119.2
C24 C29 H29 119.2
C31 C30 C35 117.4(3)
C31 C30 P 122.9(2)
C35 C30 P 119.7(2)
C32 C31 C30 121.3(3)
C32 C31 H31 119.3
C30 C31 H31 119.3
C33 C32 C31 120.5(3)
C33 C32 H32 119.8
C31 C32 H32 119.8
C34 C33 C32 118.9(3)
C34 C33 H33 120.6
C32 C33 H33 120.6
C33 C34 C35 121.1(3)
C33 C34 H34 119.5
C35 C34 H34 119.5
C34 C35 C30 120.8(3)
C34 C35 H35 119.6
C30 C35 H35 119.6

loop_
_geom_bond_atom_site_label_1
_geom_bond_atom_site_label_2
_geom_bond_distance
Mo1 C1 1.983(3)
Mo1 C3 2.158(3)
Mo1 C8 2.279(4)
Mo1 C4 2.282(4)
Mo1 C7 2.316(4)
Mo1 C5 2.317(4)
Mo1 C6 2.324(4)
Mo1 P 2.3767(10)
Mo1 Ni 2.6420(12)
Mo1 Mo2 2.6857(8)
Mo2 C2 1.981(3)
Mo2 C3 2.203(3)
Mo2 C11 2.313(3)
Mo2 C12 2.320(3)
Mo2 C10 2.330(3)
Mo2 C13 2.343(3)
Mo2 C9 2.351(4)
Mo2 P 2.3684(11)
Mo2 Ni 2.6662(5)
Ni C3 1.888(3)
Ni C16 2.113(3)
Ni C17 2.113(3)
Ni C18 2.133(3)
Ni C15 2.138(3)
Ni C14 2.187(3)
Ni C1 2.469(3)
P C24 1.822(3)
P C30 1.831(3)
O1 C1 1.155(3)
O2 C2 1.145(4)
O3 C3 1.213(3)
C4 C5 1.358(8)
C4 C8 1.363(9)
C4 H4 0.9500
C5 C6 1.358(7)
C5 H5 0.9500
C6 C7 1.337(8)
C6 H6 0.9500
C7 C8 1.341(9)
C7 H7 0.9500
C8 H8 0.9500
C9 C10 1.356(6)
C9 C13 1.397(6)
C9 H9 0.9500
C10 C11 1.412(6)
C10 H10 0.9500
C11 C12 1.447(5)
C11 H11 0.9500
C12 C13 1.397(6)
C12 H12 0.9500
C13 H13 0.9500
C14 C15 1.419(4)
C14 C18 1.425(4)
C14 C19 1.497(4)
C15 C16 1.439(4)
C15 C20 1.502(4)
C16 C17 1.412(4)
C16 C21 1.508(4)
C17 C18 1.440(4)
C17 C22 1.505(4)
C18 C23 1.503(4)
C19 H19A 0.9800
C19 H19B 0.9800
C19 H19C 0.9800
C20 H20A 0.9800
C20 H20B 0.9800
C20 H20C 0.9800
C21 H21A 0.9800
C21 H21B 0.9800
C21 H21C 0.9800
C22 H22A 0.9800
C22 H22B 0.9800
C22 H22C 0.9800
C23 H23A 0.9800
C23 H23B 0.9800
C23 H23C 0.9800
C24 C25 1.384(4)
C24 C29 1.386(4)
C25 C26 1.392(4)
C25 H25 0.9500
C26 C27 1.364(5)
C26 H26 0.9500
C27 C28 1.380(5)
C27 H27 0.9500
C28 C29 1.382(5)
C28 H28 0.9500
C29 H29 0.9500
C30 C31 1.390(4)
C30 C35 1.392(4)
C31 C32 1.381(5)
C31 H31 0.9500
C32 C33 1.379(5)
C32 H32 0.9500
C33 C34 1.369(5)
C33 H33 0.9500
C34 C35 1.383(5)
C34 H34 0.9500
C35 H35 0.9500

loop_
_geom_torsion_atom_site_label_1
_geom_torsion_atom_site_label_2
_geom_torsion_atom_site_label_3
_geom_torsion_atom_site_label_4
_geom_torsion
C1 Mo1 Mo2 C2 6.14(12)
C3 Mo1 Mo2 C2 118.10(14)
C8 Mo1 Mo2 C2 -173.2(4)
C4 Mo1 Mo2 C2 138.9(4)
C7 Mo1 Mo2 C2 -126.4(3)
C5 Mo1 Mo2 C2 82.6(5)
C6 Mo1 Mo2 C2 -66.7(6)
P Mo1 Mo2 C2 -90.36(10)
Ni Mo1 Mo2 C2 64.12(10)
C1 Mo1 Mo2 C3 -111.96(12)
C8 Mo1 Mo2 C3 68.7(4)
C4 Mo1 Mo2 C3 20.8(3)
C7 Mo1 Mo2 C3 115.5(3)
C5 Mo1 Mo2 C3 -35.5(5)
C6 Mo1 Mo2 C3 175.2(6)
P Mo1 Mo2 C3 151.54(9)
Ni Mo1 Mo2 C3 -53.98(9)
C1 Mo1 Mo2 C11 -169.86(16)
C3 Mo1 Mo2 C11 -57.90(17)
C8 Mo1 Mo2 C11 10.8(4)
C4 Mo1 Mo2 C11 -37.1(4)
C7 Mo1 Mo2 C11 57.6(4)
C5 Mo1 Mo2 C11 -93.4(5)
C6 Mo1 Mo2 C11 117.3(6)
P Mo1 Mo2 C11 93.64(15)
Ni Mo1 Mo2 C11 -111.87(15)
C1 Mo1 Mo2 C12 143.48(16)
C3 Mo1 Mo2 C12 -104.55(17)
C8 Mo1 Mo2 C12 -35.8(4)
C4 Mo1 Mo2 C12 -83.7(4)
C7 Mo1 Mo2 C12 11.0(3)
C5 Mo1 Mo2 C12 -140.1(5)
C6 Mo1 Mo2 C12 70.6(6)
P Mo1 Mo2 C12 46.99(14)
Ni Mo1 Mo2 C12 -158.53(14)
C1 Mo1 Mo2 C10 -124.81(19)
C3 Mo1 Mo2 C10 -12.84(19)
C8 Mo1 Mo2 C10 55.9(4)
C4 Mo1 Mo2 C10 8.0(4)
C7 Mo1 Mo2 C10 102.7(4)
C5 Mo1 Mo2 C10 -48.4(5)
C6 Mo1 Mo2 C10 162.3(6)
P Mo1 Mo2 C10 138.70(17)
Ni Mo1 Mo2 C10 -66.82(17)
C1 Mo1 Mo2 C13 94.5(3)
C3 Mo1 Mo2 C13 -153.6(3)
C8 Mo1 Mo2 C13 -84.8(5)
C4 Mo1 Mo2 C13 -132.7(5)
C7 Mo1 Mo2 C13 -38.0(4)
C5 Mo1 Mo2 C13 170.9(5)
C6 Mo1 Mo2 C13 21.6(7)
P Mo1 Mo2 C13 -2.0(3)
Ni Mo1 Mo2 C13 152.5(3)
C1 Mo1 Mo2 C9 -72.5(5)
C3 Mo1 Mo2 C9 39.5(5)
C8 Mo1 Mo2 C9 108.2(6)
C4 Mo1 Mo2 C9 60.3(6)
C7 Mo1 Mo2 C9 155.0(6)
C5 Mo1 Mo2 C9 3.9(6)
C6 Mo1 Mo2 C9 -145.3(7)
P Mo1 Mo2 C9 -169.0(5)
Ni Mo1 Mo2 C9 -14.5(4)
C1 Mo1 Mo2 P 96.50(8)
C3 Mo1 Mo2 P -151.54(9)
C8 Mo1 Mo2 P -82.8(4)
C4 Mo1 Mo2 P -130.7(3)
C7 Mo1 Mo2 P -36.0(3)
C5 Mo1 Mo2 P 172.9(4)
C6 Mo1 Mo2 P 23.6(6)
Ni Mo1 Mo2 P 154.48(3)
C1 Mo1 Mo2 Ni -57.99(8)
C3 Mo1 Mo2 Ni 53.98(9)
C8 Mo1 Mo2 Ni 122.7(4)
C4 Mo1 Mo2 Ni 74.8(3)
C7 Mo1 Mo2 Ni 169.5(3)
C5 Mo1 Mo2 Ni 18.4(4)
C6 Mo1 Mo2 Ni -130.8(6)
P Mo1 Mo2 Ni -154.48(3)
C1 Mo1 Ni C3 172.97(13)
C8 Mo1 Ni C3 -52.9(2)
C4 Mo1 Ni C3 -73.1(2)
C7 Mo1 Ni C3 -96.7(6)
C5 Mo1 Ni C3 -108.21(19)
C6 Mo1 Ni C3 -130.09(17)
P Mo1 Ni C3 88.01(10)
Mo2 Mo1 Ni C3 65.68(10)
C1 Mo1 Ni C16 -104.04(12)
C3 Mo1 Ni C16 82.99(14)
C8 Mo1 Ni C16 30.1(2)
C4 Mo1 Ni C16 9.9(2)
C7 Mo1 Ni C16 -13.7(6)
C5 Mo1 Ni C16 -25.22(19)
C6 Mo1 Ni C16 -47.10(16)
P Mo1 Ni C16 171.00(9)
Mo2 Mo1 Ni C16 148.67(9)
C1 Mo1 Ni C17 -149.43(18)
C3 Mo1 Ni C17 37.60(19)
C8 Mo1 Ni C17 -15.3(2)
C4 Mo1 Ni C17 -35.5(3)
C7 Mo1 Ni C17 -59.1(6)
C5 Mo1 Ni C17 -70.6(2)
C6 Mo1 Ni C17 -92.5(2)
P Mo1 Ni C17 125.61(16)
Mo2 Mo1 Ni C17 103.28(16)
C1 Mo1 Ni C18 48.5(4)
C3 Mo1 Ni C18 -124.4(4)
C8 Mo1 Ni C18 -177.3(5)
C4 Mo1 Ni C18 162.5(5)
C7 Mo1 Ni C18 138.8(7)
C5 Mo1 Ni C18 127.4(4)
C6 Mo1 Ni C18 105.5(4)
P Mo1 Ni C18 -36.4(4)
Mo2 Mo1 Ni C18 -58.8(4)
C1 Mo1 Ni C15 -57.62(12)
C3 Mo1 Ni C15 129.41(13)
C8 Mo1 Ni C15 76.6(2)
C4 Mo1 Ni C15 56.3(2)
C7 Mo1 Ni C15 32.7(6)
C5 Mo1 Ni C15 21.20(19)
C6 Mo1 Ni C15 -0.68(16)
P Mo1 Ni C15 -142.57(9)
Mo2 Mo1 Ni C15 -164.91(9)
C1 Mo1 Ni C14 -14.15(14)
C3 Mo1 Ni C14 172.88(15)
C8 Mo1 Ni C14 120.0(2)
C4 Mo1 Ni C14 99.8(2)
C7 Mo1 Ni C14 76.1(6)
C5 Mo1 Ni C14 64.7(2)
C6 Mo1 Ni C14 42.79(18)
P Mo1 Ni C14 -99.11(12)
Mo2 Mo1 Ni C14 -121.44(12)
C3 Mo1 Ni C1 -172.97(13)
C8 Mo1 Ni C1 134.2(2)
C4 Mo1 Ni C1 114.0(2)
C7 Mo1 Ni C1 90.3(6)
C5 Mo1 Ni C1 78.82(18)
C6 Mo1 Ni C1 56.94(16)
P Mo1 Ni C1 -84.96(8)
Mo2 Mo1 Ni C1 -107.29(8)
C1 Mo1 Ni Mo2 107.29(8)
C3 Mo1 Ni Mo2 -65.68(10)
C8 Mo1 Ni Mo2 -118.53(18)
C4 Mo1 Ni Mo2 -138.8(2)
C7 Mo1 Ni Mo2 -162.4(6)
C5 Mo1 Ni Mo2 -173.89(17)
C6 Mo1 Ni Mo2 164.23(13)
P Mo1 Ni Mo2 22.33(2)
C2 Mo2 Ni C3 -170.34(14)
C11 Mo2 Ni C3 49.87(16)
C12 Mo2 Ni C3 72.3(3)
C10 Mo2 Ni C3 77.58(17)
C13 Mo2 Ni C3 128.22(17)
C9 Mo2 Ni C3 111.52(17)
P Mo2 Ni C3 -86.69(10)
Mo1 Mo2 Ni C3 -64.36(10)
C2 Mo2 Ni C16 143.96(19)
C3 Mo2 Ni C16 -45.70(19)
C11 Mo2 Ni C16 4.2(2)
C12 Mo2 Ni C16 26.6(3)
C10 Mo2 Ni C16 31.9(2)
C13 Mo2 Ni C16 82.5(2)
C9 Mo2 Ni C16 65.8(2)
P Mo2 Ni C16 -132.39(16)
Mo1 Mo2 Ni C16 -110.06(16)
C2 Mo2 Ni C17 107.10(13)
C3 Mo2 Ni C17 -82.56(13)
C11 Mo2 Ni C17 -32.70(16)
C12 Mo2 Ni C17 -10.3(3)
C10 Mo2 Ni C17 -4.98(16)
C13 Mo2 Ni C17 45.66(17)
C9 Mo2 Ni C17 28.96(16)
P Mo2 Ni C17 -169.25(9)
Mo1 Mo2 Ni C17 -146.92(9)
C2 Mo2 Ni C18 63.34(13)
C3 Mo2 Ni C18 -126.32(13)
C11 Mo2 Ni C18 -76.45(16)
C12 Mo2 Ni C18 -54.1(3)
C10 Mo2 Ni C18 -48.74(16)
C13 Mo2 Ni C18 1.90(17)
C9 Mo2 Ni C18 -14.80(16)
P Mo2 Ni C18 146.99(9)
Mo1 Mo2 Ni C18 169.32(9)
C2 Mo2 Ni C15 -14.3(4)
C3 Mo2 Ni C15 156.1(4)
C11 Mo2 Ni C15 -154.1(4)
C12 Mo2 Ni C15 -131.7(4)
C10 Mo2 Ni C15 -126.4(4)
C13 Mo2 Ni C15 -75.7(4)
C9 Mo2 Ni C15 -92.4(4)
P Mo2 Ni C15 69.4(3)
Mo1 Mo2 Ni C15 91.7(3)
C2 Mo2 Ni C14 23.08(15)
C3 Mo2 Ni C14 -166.58(15)
C11 Mo2 Ni C14 -116.71(17)
C12 Mo2 Ni C14 -94.3(3)
C10 Mo2 Ni C14 -89.00(17)
C13 Mo2 Ni C14 -38.36(18)
C9 Mo2 Ni C14 -55.06(17)
P Mo2 Ni C14 106.73(11)
Mo1 Mo2 Ni C14 129.06(11)
C2 Mo2 Ni C1 -62.37(12)
C3 Mo2 Ni C1 107.96(12)
C11 Mo2 Ni C1 157.83(14)
C12 Mo2 Ni C1 -179.8(3)
C10 Mo2 Ni C1 -174.45(15)
C13 Mo2 Ni C1 -123.82(16)
C9 Mo2 Ni C1 -140.52(15)
P Mo2 Ni C1 21.28(6)
Mo1 Mo2 Ni C1 43.60(6)
C2 Mo2 Ni Mo1 -105.98(10)
C3 Mo2 Ni Mo1 64.36(10)
C11 Mo2 Ni Mo1 114.23(13)
C12 Mo2 Ni Mo1 136.6(3)
C10 Mo2 Ni Mo1 141.94(13)
C13 Mo2 Ni Mo1 -167.42(14)
C9 Mo2 Ni Mo1 175.88(13)
P Mo2 Ni Mo1 -22.33(2)
C2 Mo2 P C24 -22.81(15)
C3 Mo2 P C24 -136.83(13)
C11 Mo2 P C24 126.69(15)
C12 Mo2 P C24 96.54(16)
C10 Mo2 P C24 117.7(2)
C13 Mo2 P C24 64.85(15)
C9 Mo2 P C24 60.8(2)
Ni Mo2 P C24 -91.21(11)
Mo1 Mo2 P C24 -114.48(11)
C2 Mo2 P C30 -153.60(15)
C3 Mo2 P C30 92.39(14)
C11 Mo2 P C30 -4.10(16)
C12 Mo2 P C30 -34.25(16)
C10 Mo2 P C30 -13.0(2)
C13 Mo2 P C30 -65.93(16)
C9 Mo2 P C30 -70.0(2)
Ni Mo2 P C30 138.00(11)
Mo1 Mo2 P C30 114.74(12)
C2 Mo2 P Mo1 91.67(10)
C3 Mo2 P Mo1 -22.35(7)
C11 Mo2 P Mo1 -118.84(10)
C12 Mo2 P Mo1 -148.98(11)
C10 Mo2 P Mo1 -127.8(2)
C13 Mo2 P Mo1 179.33(11)
C9 Mo2 P Mo1 175.27(19)
Ni Mo2 P Mo1 23.27(2)
C1 Mo1 P C24 28.63(13)
C3 Mo1 P C24 137.84(13)
C8 Mo1 P C24 -117.6(2)
C4 Mo1 P C24 -119.1(3)
C7 Mo1 P C24 -86.9(2)
C5 Mo1 P C24 -61.2(3)
C6 Mo1 P C24 -58.33(18)
Ni Mo1 P C24 91.31(11)
Mo2 Mo1 P C24 114.89(11)
C1 Mo1 P C30 159.83(14)
C3 Mo1 P C30 -90.96(14)
C8 Mo1 P C30 13.6(2)
C4 Mo1 P C30 12.1(3)
C7 Mo1 P C30 44.3(2)
C5 Mo1 P C30 70.0(3)
C6 Mo1 P C30 72.87(18)
Ni Mo1 P C30 -137.49(12)
Mo2 Mo1 P C30 -113.91(12)
C1 Mo1 P Mo2 -86.26(8)
C3 Mo1 P Mo2 22.95(8)
C8 Mo1 P Mo2 127.53(18)
C4 Mo1 P Mo2 126.0(2)
C7 Mo1 P Mo2 158.2(2)
C5 Mo1 P Mo2 -176.1(2)
C6 Mo1 P Mo2 -173.22(14)
Ni Mo1 P Mo2 -23.58(2)
C3 Mo1 C1 O1 168.1(10)
C8 Mo1 C1 O1 37.9(12)
C4 Mo1 C1 O1 72.0(11)
C7 Mo1 C1 O1 7.8(11)
C5 Mo1 C1 O1 57.4(11)
C6 Mo1 C1 O1 23.3(11)
P Mo1 C1 O1 -86.1(11)
Ni Mo1 C1 O1 162.9(11)
Mo2 Mo1 C1 O1 -141.3(11)
C3 Mo1 C1 Ni 5.20(9)
C8 Mo1 C1 Ni -125.0(5)
C4 Mo1 C1 Ni -90.92(14)
C7 Mo1 C1 Ni -155.12(14)
C5 Mo1 C1 Ni -105.44(16)
C6 Mo1 C1 Ni -139.58(16)
P Mo1 C1 Ni 111.03(5)
Mo2 Mo1 C1 Ni 55.82(4)
C3 Ni C1 O1 178.7(2)
C16 Ni C1 O1 -66.9(3)
C17 Ni C1 O1 -31.1(4)
C18 Ni C1 O1 15.2(3)
C15 Ni C1 O1 -43.3(3)
C14 Ni C1 O1 -5.1(3)
Mo1 Ni C1 O1 -175.5(3)
Mo2 Ni C1 O1 126.9(2)
C3 Ni C1 Mo1 -5.74(10)
C16 Ni C1 Mo1 108.57(11)
C17 Ni C1 Mo1 144.4(2)
C18 Ni C1 Mo1 -169.29(10)
C15 Ni C1 Mo1 132.24(10)
C14 Ni C1 Mo1 170.45(10)
Mo2 Ni C1 Mo1 -57.55(6)
C3 Mo2 C2 O2 -168(2)
C11 Mo2 C2 O2 -41(2)
C12 Mo2 C2 O2 -3(2)
C10 Mo2 C2 O2 -69(2)
C13 Mo2 C2 O2 -17(2)
C9 Mo2 C2 O2 -52(2)
P Mo2 C2 O2 88(2)
Ni Mo2 C2 O2 -160(2)
Mo1 Mo2 C2 O2 144(2)
C16 Ni C3 O3 21.0(3)
C17 Ni C3 O3 -19.2(3)
C18 Ni C3 O3 -49.3(3)
C15 Ni C3 O3 48.4(3)
C14 Ni C3 O3 -13.4(7)
C1 Ni C3 O3 148.6(3)
Mo1 Ni C3 O3 143.5(3)
Mo2 Ni C3 O3 -139.4(3)
C16 Ni C3 Mo1 -122.53(9)
C17 Ni C3 Mo1 -162.65(9)
C18 Ni C3 Mo1 167.18(11)
C15 Ni C3 Mo1 -95.04(15)
C14 Ni C3 Mo1 -156.8(5)
C1 Ni C3 Mo1 5.07(9)
Mo2 Ni C3 Mo1 77.13(7)
C16 Ni C3 Mo2 160.34(9)
C17 Ni C3 Mo2 120.22(9)
C18 Ni C3 Mo2 90.05(14)
C15 Ni C3 Mo2 -172.17(12)
C14 Ni C3 Mo2 126.0(5)
C1 Ni C3 Mo2 -72.06(9)
Mo1 Ni C3 Mo2 -77.13(7)
C1 Mo1 C3 O3 -146.8(3)
C8 Mo1 C3 O3 3.4(4)
C4 Mo1 C3 O3 -29.3(4)
C7 Mo1 C3 O3 8.5(4)
C5 Mo1 C3 O3 -54.8(3)
C6 Mo1 C3 O3 -40.8(4)
P Mo1 C3 O3 113.2(3)
Ni Mo1 C3 O3 -140.2(3)
Mo2 Mo1 C3 O3 137.0(3)
C1 Mo1 C3 Ni -6.54(12)
C8 Mo1 C3 Ni 143.6(2)
C4 Mo1 C3 Ni 110.9(3)
C7 Mo1 C3 Ni 148.71(17)
C5 Mo1 C3 Ni 85.39(14)
C6 Mo1 C3 Ni 99.5(3)
P Mo1 C3 Ni -106.55(7)
Mo2 Mo1 C3 Ni -82.78(8)
C1 Mo1 C3 Mo2 76.24(10)
C8 Mo1 C3 Mo2 -133.6(2)
C4 Mo1 C3 Mo2 -166.3(2)
C7 Mo1 C3 Mo2 -128.51(18)
C5 Mo1 C3 Mo2 168.17(12)
C6 Mo1 C3 Mo2 -177.8(3)
P Mo1 C3 Mo2 -23.78(7)
Ni Mo1 C3 Mo2 82.78(8)
C2 Mo2 C3 O3 147.6(3)
C11 Mo2 C3 O3 -2.8(3)
C12 Mo2 C3 O3 -16.1(3)
C10 Mo2 C3 O3 32.5(3)
C13 Mo2 C3 O3 26.5(4)
C9 Mo2 C3 O3 52.2(3)
P Mo2 C3 O3 -115.3(3)
Ni Mo2 C3 O3 137.8(3)
Mo1 Mo2 C3 O3 -139.1(3)
C2 Mo2 C3 Ni 9.82(14)
C11 Mo2 C3 Ni -140.58(14)
C12 Mo2 C3 Ni -153.89(12)
C10 Mo2 C3 Ni -105.31(14)
C13 Mo2 C3 Ni -111.3(2)
C9 Mo2 C3 Ni -85.57(15)
P Mo2 C3 Ni 106.90(8)
Mo1 Mo2 C3 Ni 83.15(9)
C2 Mo2 C3 Mo1 -73.33(13)
C11 Mo2 C3 Mo1 136.27(13)
C12 Mo2 C3 Mo1 122.96(13)
C10 Mo2 C3 Mo1 171.54(13)
C13 Mo2 C3 Mo1 165.58(19)
C9 Mo2 C3 Mo1 -168.72(13)
P Mo2 C3 Mo1 23.75(7)
Ni Mo2 C3 Mo1 -83.15(9)
C1 Mo1 C4 C5 -26.3(4)
C3 Mo1 C4 C5 -134.4(4)
C8 Mo1 C4 C5 114.5(4)
C7 Mo1 C4 C5 77.6(3)
C6 Mo1 C4 C5 37.4(3)
P Mo1 C4 C5 117.1(5)
Ni Mo1 C4 C5 -91.9(3)
Mo2 Mo1 C4 C5 -150.9(2)
C1 Mo1 C4 C8 -140.8(4)
C3 Mo1 C4 C8 111.0(4)
C7 Mo1 C4 C8 -36.9(3)
C5 Mo1 C4 C8 -114.5(4)
C6 Mo1 C4 C8 -77.2(4)
P Mo1 C4 C8 2.6(6)
Ni Mo1 C4 C8 153.6(4)
Mo2 Mo1 C4 C8 94.6(3)
C8 C4 C5 C6 0.3(5)
Mo1 C4 C5 C6 -65.1(3)
C8 C4 C5 Mo1 65.4(3)
C1 Mo1 C5 C6 -88.2(3)
C3 Mo1 C5 C6 164.9(3)
C8 Mo1 C5 C6 76.9(4)
C4 Mo1 C5 C6 115.1(5)
C7 Mo1 C5 C6 36.1(3)
P Mo1 C5 C6 4.8(5)
Ni Mo1 C5 C6 -149.1(3)
Mo2 Mo1 C5 C6 -165.4(3)
C1 Mo1 C5 C4 156.7(4)
C3 Mo1 C5 C4 49.8(4)
C8 Mo1 C5 C4 -38.2(3)
C7 Mo1 C5 C4 -79.0(4)
C6 Mo1 C5 C4 -115.1(5)
P Mo1 C5 C4 -110.3(5)
Ni Mo1 C5 C4 95.8(4)
Mo2 Mo1 C5 C4 79.5(5)
C4 C5 C6 C7 -0.5(5)
Mo1 C5 C6 C7 -64.3(3)
C4 C5 C6 Mo1 63.9(3)
C1 Mo1 C6 C7 -154.0(4)
C3 Mo1 C6 C7 93.1(5)
C8 Mo1 C6 C7 37.3(4)
C4 Mo1 C6 C7 79.3(4)
C5 Mo1 C6 C7 117.0(5)
P Mo1 C6 C7 -60.0(4)
Ni Mo1 C6 C7 157.7(4)
Mo2 Mo1 C6 C7 -80.5(6)
C1 Mo1 C6 C5 89.0(3)
C3 Mo1 C6 C5 -23.9(5)
C8 Mo1 C6 C5 -79.8(4)
C4 Mo1 C6 C5 -37.7(3)
C7 Mo1 C6 C5 -117.0(5)
P Mo1 C6 C5 -177.0(3)
Ni Mo1 C6 C5 40.7(4)
Mo2 Mo1 C6 C5 162.5(4)
C5 C6 C7 C8 0.4(5)
Mo1 C6 C7 C8 -63.8(3)
C5 C6 C7 Mo1 64.2(3)
C1 Mo1 C7 C6 28.9(4)
C3 Mo1 C7 C6 -124.8(4)
C8 Mo1 C7 C6 -115.8(5)
C4 Mo1 C7 C6 -78.0(4)
C5 Mo1 C7 C6 -36.7(3)
P Mo1 C7 C6 125.4(4)
Ni Mo1 C7 C6 -50.2(8)
Mo2 Mo1 C7 C6 154.3(2)
C1 Mo1 C7 C8 144.8(4)
C3 Mo1 C7 C8 -9.0(5)
C4 Mo1 C7 C8 37.8(4)
C5 Mo1 C7 C8 79.1(4)
C6 Mo1 C7 C8 115.8(5)
P Mo1 C7 C8 -118.8(4)
Ni Mo1 C7 C8 65.6(8)
Mo2 Mo1 C7 C8 -89.8(4)
C6 C7 C8 C4 -0.2(5)
Mo1 C7 C8 C4 -65.3(3)
C6 C7 C8 Mo1 65.1(3)
C5 C4 C8 C7 -0.1(5)
Mo1 C4 C8 C7 66.5(3)
C5 C4 C8 Mo1 -66.6(3)
C1 Mo1 C8 C7 -54.3(7)
C3 Mo1 C8 C7 173.4(4)
C4 Mo1 C8 C7 -115.6(5)
C5 Mo1 C8 C7 -77.8(4)
C6 Mo1 C8 C7 -36.8(3)
P Mo1 C8 C7 66.1(4)
Ni Mo1 C8 C7 -151.8(4)
Mo2 Mo1 C8 C7 124.6(3)
C1 Mo1 C8 C4 61.2(7)
C3 Mo1 C8 C4 -71.1(4)
C7 Mo1 C8 C4 115.6(5)
C5 Mo1 C8 C4 37.7(3)
C6 Mo1 C8 C4 78.8(4)
P Mo1 C8 C4 -178.3(4)
Ni Mo1 C8 C4 -36.2(4)
Mo2 Mo1 C8 C4 -119.9(3)
C2 Mo2 C9 C10 -150.6(3)
C3 Mo2 C9 C10 -37.5(3)
C11 Mo2 C9 C10 36.9(2)
C12 Mo2 C9 C10 80.0(3)
C13 Mo2 C9 C10 116.4(4)
P Mo2 C9 C10 123.3(2)
Ni Mo2 C9 C10 -83.8(2)
Mo1 Mo2 C9 C10 -70.9(5)
C2 Mo2 C9 C13 93.0(3)
C3 Mo2 C9 C13 -153.9(2)
C11 Mo2 C9 C13 -79.5(3)
C12 Mo2 C9 C13 -36.4(2)
C10 Mo2 C9 C13 -116.4(4)
P Mo2 C9 C13 6.9(4)
Ni Mo2 C9 C13 159.8(2)
Mo1 Mo2 C9 C13 172.7(3)
C13 C9 C10 C11 0.9(4)
Mo2 C9 C10 C11 -63.0(3)
C13 C9 C10 Mo2 63.9(3)
C2 Mo2 C10 C9 32.3(3)
C3 Mo2 C10 C9 146.7(3)
C11 Mo2 C10 C9 -118.2(3)
C12 Mo2 C10 C9 -78.7(3)
C13 Mo2 C10 C9 -37.4(2)
P Mo2 C10 C9 -103.7(3)
Ni Mo2 C10 C9 103.6(2)
Mo1 Mo2 C10 C9 156.7(2)
C2 Mo2 C10 C11 150.5(2)
C3 Mo2 C10 C11 -95.1(2)
C12 Mo2 C10 C11 39.4(2)
C13 Mo2 C10 C11 80.8(3)
C9 Mo2 C10 C11 118.2(3)
P Mo2 C10 C11 14.4(4)
Ni Mo2 C10 C11 -138.2(2)
Mo1 Mo2 C10 C11 -85.1(2)
C9 C10 C11 C12 -0.5(4)
Mo2 C10 C11 C12 -65.0(2)
C9 C10 C11 Mo2 64.5(3)
C2 Mo2 C11 C10 -47.4(4)
C3 Mo2 C11 C10 84.7(3)
C12 Mo2 C11 C10 -113.7(3)
C13 Mo2 C11 C10 -76.0(3)
C9 Mo2 C11 C10 -35.1(2)
P Mo2 C11 C10 -171.5(2)
Ni Mo2 C11 C10 52.4(3)
Mo1 Mo2 C11 C10 126.1(2)
C2 Mo2 C11 C12 66.3(4)
C3 Mo2 C11 C12 -161.6(2)
C10 Mo2 C11 C12 113.7(3)
C13 Mo2 C11 C12 37.7(2)
C9 Mo2 C11 C12 78.6(3)
P Mo2 C11 C12 -57.8(2)
Ni Mo2 C11 C12 166.04(19)
Mo1 Mo2 C11 C12 -120.3(2)
C10 C11 C12 C13 -0.1(4)
Mo2 C11 C12 C13 -65.7(2)
C10 C11 C12 Mo2 65.6(2)
C2 Mo2 C12 C13 -25.8(3)
C3 Mo2 C12 C13 137.0(2)
C11 Mo2 C12 C13 114.2(3)
C10 Mo2 C12 C13 75.8(3)
C9 Mo2 C12 C13 36.2(2)
P Mo2 C12 C13 -117.7(2)
Ni Mo2 C12 C13 81.9(4)
Mo1 Mo2 C12 C13 -154.85(18)
C2 Mo2 C12 C11 -140.0(2)
C3 Mo2 C12 C11 22.8(3)
C10 Mo2 C12 C11 -38.4(2)
C13 Mo2 C12 C11 -114.2(3)
C9 Mo2 C12 C11 -78.0(3)
P Mo2 C12 C11 128.1(2)
Ni Mo2 C12 C11 -32.2(4)
Mo1 Mo2 C12 C11 91.0(2)
C11 C12 C13 C9 0.7(4)
Mo2 C12 C13 C9 -63.7(3)
C11 C12 C13 Mo2 64.4(2)
C10 C9 C13 C12 -1.0(4)
Mo2 C9 C13 C12 62.9(3)
C10 C9 C13 Mo2 -63.9(3)
C2 Mo2 C13 C12 157.7(2)
C3 Mo2 C13 C12 -74.4(3)
C11 Mo2 C13 C12 -39.4(2)
C10 Mo2 C13 C12 -81.5(3)
C9 Mo2 C13 C12 -117.8(4)
P Mo2 C13 C12 66.8(2)
Ni Mo2 C13 C12 -147.01(18)
Mo1 Mo2 C13 C12 68.5(4)
C2 Mo2 C13 C9 -84.5(3)
C3 Mo2 C13 C9 43.4(4)
C11 Mo2 C13 C9 78.4(3)
C12 Mo2 C13 C9 117.8(4)
C10 Mo2 C13 C9 36.3(3)
P Mo2 C13 C9 -175.4(2)
Ni Mo2 C13 C9 -29.2(3)
Mo1 Mo2 C13 C9 -173.7(3)
C3 Ni C14 C15 75.3(6)
C16 Ni C14 C15 38.39(16)
C17 Ni C14 C15 81.55(17)
C18 Ni C14 C15 119.8(2)
C1 Ni C14 C15 -86.82(17)
Mo1 Ni C14 C15 -76.77(18)
Mo2 Ni C14 C15 -167.08(13)
C3 Ni C14 C18 -44.5(6)
C16 Ni C14 C18 -81.41(17)
C17 Ni C14 C18 -38.25(16)
C15 Ni C14 C18 -119.8(2)
C1 Ni C14 C18 153.37(16)
Mo1 Ni C14 C18 163.43(13)
Mo2 Ni C14 C18 73.12(18)
C3 Ni C14 C19 -163.7(5)
C16 Ni C14 C19 159.4(3)
C17 Ni C14 C19 -157.4(3)
C18 Ni C14 C19 -119.2(4)
C15 Ni C14 C19 121.0(4)
C1 Ni C14 C19 34.2(3)
Mo1 Ni C14 C19 44.2(4)
Mo2 Ni C14 C19 -46.1(3)
C18 C14 C15 C16 -2.5(3)
C19 C14 C15 C16 173.3(3)
Ni C14 C15 C16 -60.54(19)
C18 C14 C15 C20 -175.9(3)
C19 C14 C15 C20 -0.1(5)
Ni C14 C15 C20 126.1(3)
C18 C14 C15 Ni 58.00(19)
C19 C14 C15 Ni -126.1(3)
C3 Ni C15 C14 -162.30(18)
C16 Ni C15 C14 -117.8(2)
C17 Ni C15 C14 -80.35(18)
C18 Ni C15 C14 -36.59(17)
C1 Ni C15 C14 94.14(17)
Mo1 Ni C15 C14 131.19(15)
Mo2 Ni C15 C14 46.8(4)
C3 Ni C15 C16 -44.5(2)
C17 Ni C15 C16 37.48(15)
C18 Ni C15 C16 81.25(17)
C14 Ni C15 C16 117.8(2)
C1 Ni C15 C16 -148.02(16)
Mo1 Ni C15 C16 -110.98(14)
Mo2 Ni C15 C16 164.7(3)
C3 Ni C15 C20 75.8(3)
C16 Ni C15 C20 120.2(3)
C17 Ni C15 C20 157.7(3)
C18 Ni C15 C20 -158.5(3)
C14 Ni C15 C20 -121.9(3)
C1 Ni C15 C20 -27.8(3)
Mo1 Ni C15 C20 9.3(3)
Mo2 Ni C15 C20 -75.1(5)
C14 C15 C16 C17 1.7(3)
C20 C15 C16 C17 175.1(3)
Ni C15 C16 C17 -61.04(19)
C14 C15 C16 C21 -176.9(3)
C20 C15 C16 C21 -3.6(5)
Ni C15 C16 C21 120.3(3)
C14 C15 C16 Ni 62.8(2)
C20 C15 C16 Ni -123.9(3)
C3 Ni C16 C17 -91.36(17)
C18 Ni C16 C17 38.47(16)
C15 Ni C16 C17 118.2(2)
C14 Ni C16 C17 81.01(18)
C1 Ni C16 C17 157.23(15)
Mo1 Ni C16 C17 -147.33(13)
Mo2 Ni C16 C17 -54.2(2)
C3 Ni C16 C15 150.48(16)
C17 Ni C16 C15 -118.2(2)
C18 Ni C16 C15 -79.69(17)
C14 Ni C16 C15 -37.15(16)
C1 Ni C16 C15 39.06(19)
Mo1 Ni C16 C15 94.51(16)
Mo2 Ni C16 C15 -172.36(14)
C3 Ni C16 C21 28.8(3)
C17 Ni C16 C21 120.1(3)
C18 Ni C16 C21 158.6(3)
C15 Ni C16 C21 -121.7(3)
C14 Ni C16 C21 -158.9(3)
C1 Ni C16 C21 -82.6(2)
Mo1 Ni C16 C21 -27.2(3)
Mo2 Ni C16 C21 65.9(3)
C15 C16 C17 C18 -0.2(3)
C21 C16 C17 C18 178.4(3)
Ni C16 C17 C18 -61.65(19)
C15 C16 C17 C22 179.8(3)
C21 C16 C17 C22 -1.5(4)
Ni C16 C17 C22 118.4(3)
C15 C16 C17 Ni 61.45(19)
C21 C16 C17 Ni -119.9(3)
C3 Ni C17 C16 98.45(17)
C18 Ni C17 C16 -117.4(2)
C15 Ni C17 C16 -38.00(16)
C14 Ni C17 C16 -80.19(17)
C1 Ni C17 C16 -51.3(3)
Mo1 Ni C17 C16 68.2(2)
Mo2 Ni C17 C16 154.34(13)
C3 Ni C17 C18 -144.18(17)
C16 Ni C17 C18 117.4(2)
C15 Ni C17 C18 79.37(18)
C14 Ni C17 C18 37.18(17)
C1 Ni C17 C18 66.1(3)
Mo1 Ni C17 C18 -174.45(14)
Mo2 Ni C17 C18 -88.29(17)
C3 Ni C17 C22 -21.4(3)
C16 Ni C17 C22 -119.9(3)
C18 Ni C17 C22 122.8(3)
C15 Ni C17 C22 -157.9(3)
C14 Ni C17 C22 159.9(3)
C1 Ni C17 C22 -171.2(2)
Mo1 Ni C17 C22 -51.7(3)
Mo2 Ni C17 C22 34.5(3)
C15 C14 C18 C17 2.4(3)
C19 C14 C18 C17 -173.5(3)
Ni C14 C18 C17 60.59(19)
C15 C14 C18 C23 175.8(3)
C19 C14 C18 C23 -0.1(5)
Ni C14 C18 C23 -126.0(3)
C15 C14 C18 Ni -58.16(19)
C19 C14 C18 Ni 125.9(3)
C16 C17 C18 C14 -1.4(3)
C22 C17 C18 C14 178.6(3)
Ni C17 C18 C14 -62.73(19)
C16 C17 C18 C23 -174.6(3)
C22 C17 C18 C23 5.4(5)
Ni C17 C18 C23 124.0(3)
C16 C17 C18 Ni 61.35(19)
C22 C17 C18 Ni -118.7(3)
C3 Ni C18 C14 168.37(17)
C16 Ni C18 C14 80.13(17)
C17 Ni C18 C14 118.0(2)
C15 Ni C18 C14 36.38(16)
C1 Ni C18 C14 -33.8(2)
Mo1 Ni C18 C14 -75.3(5)
Mo2 Ni C18 C14 -129.37(14)
C3 Ni C18 C17 50.3(2)
C16 Ni C18 C17 -37.90(16)
C15 Ni C18 C17 -81.65(17)
C14 Ni C18 C17 -118.0(2)
C1 Ni C18 C17 -151.79(15)
Mo1 Ni C18 C17 166.6(3)
Mo2 Ni C18 C17 112.60(15)
C3 Ni C18 C23 -70.7(3)
C16 Ni C18 C23 -158.9(3)
C17 Ni C18 C23 -121.0(4)
C15 Ni C18 C23 157.3(3)
C14 Ni C18 C23 121.0(4)
C1 Ni C18 C23 87.2(3)
Mo1 Ni C18 C23 45.6(6)
Mo2 Ni C18 C23 -8.4(3)
C30 P C24 C25 -104.1(3)
Mo2 P C24 C25 117.7(2)
Mo1 P C24 C25 34.7(3)
C30 P C24 C29 76.4(3)
Mo2 P C24 C29 -61.8(3)
Mo1 P C24 C29 -144.8(2)
C29 C24 C25 C26 -1.7(5)
P C24 C25 C26 178.8(3)
C24 C25 C26 C27 0.3(6)
C25 C26 C27 C28 0.4(6)
C26 C27 C28 C29 0.3(6)
C27 C28 C29 C24 -1.7(6)
C25 C24 C29 C28 2.4(5)
P C24 C29 C28 -178.1(3)
C24 P C30 C31 1.8(3)
Mo2 P C30 C31 140.4(2)
Mo1 P C30 C31 -137.0(2)
C24 P C30 C35 -178.5(3)
Mo2 P C30 C35 -39.9(3)
Mo1 P C30 C35 42.7(3)
C35 C30 C31 C32 -1.0(5)
P C30 C31 C32 178.7(3)
C30 C31 C32 C33 1.0(5)
C31 C32 C33 C34 -0.4(6)
C32 C33 C34 C35 -0.3(7)
C33 C34 C35 C30 0.3(7)
C31 C30 C35 C34 0.4(6)
P C30 C35 C34 -179.3(4)
